data_7111862
loop_
_publ_author_name
'Soundararasu Senthilkumar'
'Sure Siva Prasad'
'Ponminor Senthil Kumar'
'Sundarababu Baskaran'

_publ_section_title
;
 A diversity oriented one-pot synthesis of novel iminosugar C-glycosides
;
_journal_name_full Chem.Commun.
_journal_page_first 1549
_journal_paper_doi 10.1039/c3cc48370c
_journal_volume 50
_journal_year 2014
_chemical_absolute_configuration unk
_chemical_formula_sum 'C25 H27 N O4'
_chemical_formula_weight 405.48
_chemical_name_systematic
;
?
;
_space_group_IT_number 5
_symmetry_cell_setting monoclinic
_symmetry_space_group_name_Hall 'C 2y'
_symmetry_space_group_name_H-M 'C 1 2 1'
_atom_sites_solution_hydrogens geom
_atom_sites_solution_primary direct
_atom_sites_solution_secondary difmap
_audit_creation_method SHELXL-97
_cell_angle_alpha 90.00
_cell_angle_beta 131.850(3)
_cell_angle_gamma 90.00
_cell_formula_units_Z 8
_cell_length_a 27.119(4)
_cell_length_b 10.6814(16)
_cell_length_c 21.580(4)
_cell_measurement_reflns_used 3745
_cell_measurement_temperature 298(2)
_cell_measurement_theta_max 22.1
_cell_measurement_theta_min 2.6
_cell_volume 4656.4(13)
_computing_cell_refinement 'APEX2/SAINT (Bruker, 2004)'
_computing_data_collection 'APEX2 (Bruker, 2004)'
_computing_data_reduction 'SAINT/XPREP (Bruker, 2004)'
_computing_molecular_graphics 'ORTEP3 (Farrugia, 1997) and Mercury (Bruno et al., 2002)'
_computing_publication_material 'SHELXL-97 (Sheldrick, 2008)'
_computing_structure_refinement 'SHELXL-97 (Sheldrick, 2008)'
_computing_structure_solution 'SIR92 (Altornare et al., 1993)'
_diffrn_ambient_temperature 298(2)
_diffrn_measured_fraction_theta_full 0.950
_diffrn_measured_fraction_theta_max 0.950
_diffrn_measurement_device_type 'Bruker axs kappa apex2 CCD Diffractometer'
_diffrn_measurement_method '\w and \f scan'
_diffrn_radiation_monochromator graphite
_diffrn_radiation_source 'fine-focus sealed tube'
_diffrn_radiation_type MoK\a
_diffrn_radiation_wavelength 0.71073
_diffrn_reflns_av_R_equivalents 0.0350
_diffrn_reflns_av_sigmaI/netI 0.0593
_diffrn_reflns_limit_h_max 29
_diffrn_reflns_limit_h_min -29
_diffrn_reflns_limit_k_max 11
_diffrn_reflns_limit_k_min -10
_diffrn_reflns_limit_l_max 22
_diffrn_reflns_limit_l_min -23
_diffrn_reflns_number 10598
_diffrn_reflns_theta_full 22.60
_diffrn_reflns_theta_max 22.60
_diffrn_reflns_theta_min 1.50
_diffrn_standards_decay_% 0
_exptl_absorpt_coefficient_mu 0.078
_exptl_absorpt_correction_T_max 0.987
_exptl_absorpt_correction_T_min 0.938
_exptl_absorpt_correction_type multi-scan
_exptl_absorpt_process_details 'SADABS (Bruker, 1999)'
_exptl_crystal_colour brown
_exptl_crystal_density_diffrn 1.157
_exptl_crystal_density_method 'not measured'
_exptl_crystal_description block
_exptl_crystal_F_000 1728
_exptl_crystal_size_max 0.25
_exptl_crystal_size_mid 0.15
_exptl_crystal_size_min 0.10
_platon_squeeze_details
;
;
_refine_diff_density_max 0.117
_refine_diff_density_min -0.133
_refine_diff_density_rms 0.028
_refine_ls_abs_structure_details 'Flack H D (1983), Acta Cryst. A39, 876-881'
_refine_ls_abs_structure_Flack 2.0(15)
_refine_ls_extinction_coef 0.00059(15)
_refine_ls_extinction_expression Fc^*^=kFc[1+0.001xFc^2^\l^3^/sin(2\q)]^-1/4^
_refine_ls_extinction_method SHELXL
_refine_ls_goodness_of_fit_ref 0.999
_refine_ls_hydrogen_treatment constr
_refine_ls_matrix_type full
_refine_ls_number_parameters 546
_refine_ls_number_reflns 5560
_refine_ls_number_restraints 1
_refine_ls_restrained_S_all 0.999
_refine_ls_R_factor_all 0.0780
_refine_ls_R_factor_gt 0.0464
_refine_ls_shift/su_max 0.000
_refine_ls_shift/su_mean 0.000
_refine_ls_structure_factor_coef Fsqd
_refine_ls_weighting_details 'calc w=1/[\s^2^(Fo^2^)+(0.0522P)^2^+0.0000P] where P=(Fo^2^+2Fc^2^)/3'
_refine_ls_weighting_scheme calc
_refine_ls_wR_factor_gt 0.1042
_refine_ls_wR_factor_ref 0.1177
_reflns_number_gt 3736
_reflns_number_total 5560
_reflns_threshold_expression >2sigma(I)
_cod_data_source_file c3cc48370c.txt
_cod_data_source_block shelxl
_cod_original_cell_volume 4656.5(13)
_cod_original_sg_symbol_H-M C2
_cod_database_code 7111862

loop_
_symmetry_equiv_pos_as_xyz
'x, y, z'
'-x, y, -z'
'x+1/2, y+1/2, z'
'-x+1/2, y+1/2, -z'

loop_
_atom_site_label
_atom_site_type_symbol
_atom_site_fract_x
_atom_site_fract_y
_atom_site_fract_z
_atom_site_U_iso_or_equiv
_atom_site_adp_type
_atom_site_occupancy
_atom_site_symmetry_multiplicity
_atom_site_calc_flag
_atom_site_refinement_flags
C1 C 0.6980(2) 0.9789(4) 0.9546(3) 0.0716(12) Uani 1 1 d .
H1 H 0.7179 0.9155 0.9983 0.086 Uiso 1 1 calc R
C1A C 0.6941(2) -0.0107(5) 0.3227(3) 0.0782(13) Uani 1 1 d .
H1A1 H 0.6652 -0.0718 0.3180 0.094 Uiso 1 1 calc R
H1A2 H 0.7080 -0.0442 0.2947 0.094 Uiso 1 1 calc R
C2 C 0.5891(2) 0.8874(5) 0.8781(3) 0.0886(14) Uani 1 1 d .
H2A H 0.6096 0.8332 0.9258 0.106 Uiso 1 1 calc R
H2B H 0.5539 0.8408 0.8285 0.106 Uiso 1 1 calc R
C2A C 0.6566(2) 0.1079(5) 0.2812(3) 0.0815(13) Uani 1 1 d .
H7V H 0.6868 0.1675 0.2866 0.098 Uiso 1 1 calc R
C3 C 0.5610(3) 0.9992(7) 0.8858(4) 0.1115(18) Uani 1 1 d .
H3 H 0.5393 1.0505 0.8359 0.134 Uiso 1 1 calc R
C3A C 0.6349(2) 0.1646(4) 0.3243(3) 0.0811(13) Uani 1 1 d .
H3A H 0.6212 0.2516 0.3064 0.097 Uiso 1 1 calc R
C4 C 0.6136(3) 1.0776(5) 0.9595(4) 0.1081(18) Uani 1 1 d .
H4 H 0.5952 1.1599 0.9544 0.130 Uiso 1 1 calc R
C4A C 0.5824(2) 0.1265(5) 0.3715(3) 0.0871(14) Uani 1 1 d .
C5 C 0.7016(4) 1.0799(5) 1.1029(4) 0.1150(19) Uani 1 1 d .
C5A C 0.5377(2) 0.2371(6) 0.3465(3) 0.128(2) Uani 1 1 d .
H5A1 H 0.5501 0.3056 0.3305 0.193 Uiso 1 1 calc R
H5A2 H 0.5419 0.2620 0.3926 0.193 Uiso 1 1 calc R
H5A3 H 0.4926 0.2141 0.3004 0.193 Uiso 1 1 calc R
C6 C 0.6933(4) 1.1980(6) 1.1342(5) 0.174(3) Uani 1 1 d .
H6A H 0.6694 1.2594 1.0905 0.262 Uiso 1 1 calc R
H6B H 0.7361 1.2306 1.1808 0.262 Uiso 1 1 calc R
H6C H 0.6691 1.1788 1.1510 0.262 Uiso 1 1 calc R
C6A C 0.5616(3) 0.0117(6) 0.3916(3) 0.122(2) Uani 1 1 d .
H6A1 H 0.5181 -0.0141 0.3426 0.183 Uiso 1 1 calc R
H6A2 H 0.5613 0.0323 0.4347 0.183 Uiso 1 1 calc R
H6A3 H 0.5924 -0.0552 0.4101 0.183 Uiso 1 1 calc R
C7 C 0.7469(4) 0.9851(8) 1.1685(3) 0.165(3) Uani 1 1 d .
H7A H 0.7255 0.9456 1.1851 0.248 Uiso 1 1 calc R
H7B H 0.7867 1.0255 1.2157 0.248 Uiso 1 1 calc R
H7C H 0.7577 0.9231 1.1470 0.248 Uiso 1 1 calc R
C7A C 0.68738(18) 0.1587(4) 0.4188(2) 0.0638(10) Uani 1 1 d .
H8V H 0.7156 0.2333 0.4406 0.077 Uiso 1 1 calc R
C8 C 0.6774(3) 1.0947(4) 0.9771(3) 0.0931(15) Uani 1 1 d .
H8 H 0.6736 1.1684 0.9472 0.112 Uiso 1 1 calc R
C8A C 0.72998(18) 0.0413(3) 0.4558(2) 0.0570(10) Uani 1 1 d .
H8A H 0.7038 -0.0283 0.4503 0.068 Uiso 1 1 calc R
C9 C 0.6601(2) 0.8114(4) 0.8549(3) 0.0794(12) Uani 1 1 d .
H9A H 0.7018 0.8296 0.8694 0.095 Uiso 1 1 calc R
H9B H 0.6672 0.7417 0.8889 0.095 Uiso 1 1 calc R
C9A C 0.7925(2) -0.1069(4) 0.4459(3) 0.0741(12) Uani 1 1 d .
H9A1 H 0.7637 -0.1765 0.4321 0.089 Uiso 1 1 calc R
H9A2 H 0.8253 -0.0998 0.5060 0.089 Uiso 1 1 calc R
C10 C 0.6095(2) 0.7753(4) 0.7649(3) 0.0740(12) Uani 1 1 d .
C10A C 0.8272(2) -0.1358(4) 0.4149(2) 0.0690(11) Uani 1 1 d .
C11 C 0.6050(3) 0.8429(5) 0.7070(3) 0.0902(14) Uani 1 1 d .
H11 H 0.6338 0.9091 0.7237 0.108 Uiso 1 1 calc R
C11A C 0.8697(3) -0.0526(6) 0.4233(3) 0.1170(19) Uani 1 1 d .
H11A H 0.8770 0.0248 0.4479 0.140 Uiso 1 1 calc R
C12 C 0.5572(3) 0.8117(6) 0.6238(4) 0.1089(17) Uani 1 1 d .
H12 H 0.5541 0.8573 0.5846 0.131 Uiso 1 1 calc R
C12A C 0.9022(3) -0.0810(8) 0.3958(4) 0.143(3) Uani 1 1 d .
H12A H 0.9282 -0.0209 0.3981 0.171 Uiso 1 1 calc R
C13 C 0.5135(3) 0.7123(7) 0.5977(4) 0.1040(17) Uani 1 1 d .
H13 H 0.4810 0.6926 0.5415 0.125 Uiso 1 1 calc R
C13A C 0.8960(3) -0.1948(8) 0.3659(4) 0.125(2) Uani 1 1 d .
H13A H 0.9194 -0.2150 0.3497 0.150 Uiso 1 1 calc R
C14 C 0.5191(3) 0.6463(5) 0.6545(4) 0.1017(16) Uani 1 1 d .
H14 H 0.4906 0.5794 0.6377 0.122 Uiso 1 1 calc R
C14A C 0.8561(3) -0.2810(6) 0.3589(4) 0.1191(19) Uani 1 1 d .
H14A H 0.8523 -0.3605 0.3385 0.143 Uiso 1 1 calc R
C15 C 0.5670(3) 0.6760(5) 0.7387(3) 0.0900(13) Uani 1 1 d .
H15 H 0.5704 0.6286 0.7775 0.108 Uiso 1 1 calc R
C15A C 0.8206(3) -0.2502(5) 0.3824(3) 0.0940(15) Uani 1 1 d .
H15A H 0.7920 -0.3087 0.3757 0.113 Uiso 1 1 calc R
C16 C 0.7482(2) 1.0208(4) 0.9505(3) 0.0668(11) Uani 1 1 d .
C16A C 0.7876(2) 0.0669(3) 0.5475(2) 0.0594(10) Uani 1 1 d .
C17 C 0.8182(3) 0.9928(4) 1.0159(3) 0.0824(13) Uani 1 1 d .
C17A C 0.7902(2) 0.0267(4) 0.6125(3) 0.0637(11) Uani 1 1 d .
C18 C 0.8434(3) 0.9197(5) 1.0865(3) 0.1007(16) Uani 1 1 d .
H18 H 0.8141 0.8895 1.0916 0.121 Uiso 1 1 calc R
C18A C 0.7413(3) -0.0522(4) 0.5971(3) 0.0832(13) Uani 1 1 d .
H18A H 0.7076 -0.0814 0.5433 0.100 Uiso 1 1 calc R
C19 C 0.9080(4) 0.8925(7) 1.1462(5) 0.141(3) Uani 1 1 d .
H19 H 0.9224 0.8422 1.1908 0.169 Uiso 1 1 calc R
C19A C 0.7418(3) -0.0877(4) 0.6593(4) 0.1074(18) Uani 1 1 d .
H19A H 0.7095 -0.1406 0.6481 0.129 Uiso 1 1 calc R
C20 C 0.9533(5) 0.9387(8) 1.1420(6) 0.172(4) Uani 1 1 d .
H20 H 0.9980 0.9208 1.1847 0.206 Uiso 1 1 calc R
C20A C 0.7925(5) -0.0413(6) 0.7392(4) 0.127(2) Uani 1 1 d .
H20A H 0.7928 -0.0615 0.7813 0.153 Uiso 1 1 calc R
C21 C 0.9342(4) 1.0087(8) 1.0776(7) 0.147(3) Uani 1 1 d .
H21 H 0.9651 1.0376 1.0750 0.177 Uiso 1 1 calc R
C21A C 0.8416(3) 0.0325(6) 0.7574(3) 0.1078(18) Uani 1 1 d .
H21A H 0.8757 0.0590 0.8118 0.129 Uiso 1 1 calc R
C22 C 0.8645(3) 1.0388(5) 1.0121(4) 0.1021(17) Uani 1 1 d .
C22A C 0.8408(3) 0.0688(5) 0.6946(3) 0.0845(14) Uani 1 1 d .
C23 C 0.8413(4) 1.1129(7) 0.9430(6) 0.123(2) Uani 1 1 d .
H23 H 0.8718 1.1459 0.9407 0.148 Uiso 1 1 calc R
C23A C 0.8904(3) 0.1489(5) 0.7114(3) 0.0963(16) Uani 1 1 d .
H23A H 0.9239 0.1781 0.7653 0.116 Uiso 1 1 calc R
C24 C 0.7759(4) 1.1373(5) 0.8799(4) 0.1105(19) Uani 1 1 d .
H24 H 0.7619 1.1833 0.8340 0.133 Uiso 1 1 calc R
C24A C 0.8899(2) 0.1834(4) 0.6513(3) 0.0848(13) Uani 1 1 d .
H24A H 0.9235 0.2341 0.6638 0.102 Uiso 1 1 calc R
C25 C 0.7290(3) 1.0921(4) 0.8844(3) 0.0850(13) Uani 1 1 d .
C25A C 0.8389(2) 0.1429(4) 0.5698(3) 0.0643(10) Uani 1 1 d .
N1 N 0.63847(17) 0.9239(3) 0.8732(2) 0.0713(9) Uani 1 1 d .
N1A N 0.75251(15) 0.0095(3) 0.41100(18) 0.0604(8) Uani 1 1 d .
O1 O 0.51179(18) 0.9630(5) 0.8883(2) 0.1546(18) Uani 1 1 d .
H1B H 0.4759 0.9570 0.8407 0.232 Uiso 1 1 calc R
O1A O 0.60304(15) 0.0890(4) 0.19582(17) 0.1142(12) Uani 1 1 d .
H1A H 0.6088 0.1296 0.1689 0.171 Uiso 1 1 calc R
O2 O 0.6400(2) 1.0205(3) 1.0374(2) 0.1060(11) Uani 1 1 d .
O2A O 0.58119(13) 0.0945(3) 0.30644(17) 0.0930(9) Uani 1 1 d .
O3 O 0.72784(19) 1.1154(3) 1.0644(2) 0.1077(11) Uani 1 1 d .
O3A O 0.64784(13) 0.1609(3) 0.44151(16) 0.0727(7) Uani 1 1 d .
O4 O 0.6642(2) 1.1176(3) 0.8196(2) 0.1039(11) Uani 1 1 d .
H4O H 0.6411 1.0653 0.8178 0.156 Uiso 1 1 calc R
O4A O 0.84116(13) 0.1851(3) 0.51203(18) 0.0788(8) Uani 1 1 d .
H4A H 0.8175 0.1411 0.4703 0.118 Uiso 1 1 calc R

loop_
_atom_site_aniso_label
_atom_site_aniso_U_11
_atom_site_aniso_U_22
_atom_site_aniso_U_33
_atom_site_aniso_U_23
_atom_site_aniso_U_13
_atom_site_aniso_U_12
C1 0.091(3) 0.067(3) 0.064(3) 0.017(2) 0.055(3) 0.012(2)
C1A 0.086(3) 0.106(4) 0.070(3) -0.020(3) 0.064(3) -0.030(3)
C2 0.081(3) 0.107(4) 0.076(3) 0.025(3) 0.051(3) 0.018(3)
C2A 0.075(3) 0.114(4) 0.056(3) 0.007(3) 0.044(3) -0.013(3)
C3 0.102(4) 0.152(6) 0.090(4) 0.040(4) 0.068(4) 0.033(4)
C3A 0.066(3) 0.096(3) 0.073(3) 0.017(2) 0.043(3) -0.004(3)
C4 0.164(5) 0.098(4) 0.139(5) 0.047(4) 0.133(5) 0.043(4)
C4A 0.067(3) 0.119(4) 0.079(3) -0.001(3) 0.051(3) -0.011(3)
C5 0.187(6) 0.090(4) 0.127(5) -0.038(4) 0.130(5) -0.047(4)
C5A 0.092(4) 0.164(6) 0.100(4) 0.018(4) 0.052(4) 0.037(4)
C6 0.301(9) 0.147(6) 0.238(8) -0.080(5) 0.247(8) -0.078(6)
C6A 0.109(4) 0.155(5) 0.122(4) -0.016(4) 0.085(4) -0.043(4)
C7 0.203(7) 0.182(7) 0.076(4) -0.004(5) 0.079(5) -0.055(6)
C7A 0.059(3) 0.072(3) 0.060(3) 0.009(2) 0.040(2) 0.002(2)
C8 0.163(5) 0.056(3) 0.131(5) 0.025(3) 0.127(4) 0.023(3)
C8A 0.067(3) 0.060(3) 0.060(3) -0.0024(19) 0.048(2) -0.008(2)
C9 0.074(3) 0.072(3) 0.065(3) 0.008(2) 0.035(3) 0.015(2)
C9A 0.103(3) 0.069(3) 0.084(3) -0.010(2) 0.077(3) -0.013(3)
C10 0.070(3) 0.073(3) 0.066(3) 0.008(2) 0.041(3) 0.011(2)
C10A 0.084(3) 0.074(3) 0.072(3) -0.010(2) 0.061(3) -0.012(2)
C11 0.104(4) 0.092(4) 0.076(4) 0.000(3) 0.061(3) -0.004(3)
C11A 0.132(4) 0.120(4) 0.147(5) -0.058(4) 0.114(4) -0.053(4)
C12 0.124(5) 0.123(5) 0.079(4) 0.014(3) 0.067(4) 0.020(4)
C12A 0.152(6) 0.158(6) 0.203(7) -0.065(5) 0.154(6) -0.066(5)
C13 0.088(4) 0.135(5) 0.089(4) -0.020(4) 0.058(3) -0.006(4)
C13A 0.109(5) 0.180(7) 0.141(5) -0.028(5) 0.106(5) -0.013(4)
C14 0.090(4) 0.117(4) 0.116(5) -0.028(4) 0.076(4) -0.018(3)
C14A 0.164(6) 0.105(4) 0.149(5) -0.031(4) 0.130(5) -0.003(4)
C15 0.091(4) 0.089(4) 0.092(4) -0.004(3) 0.062(3) -0.001(3)
C15A 0.140(4) 0.078(3) 0.120(4) -0.025(3) 0.110(4) -0.015(3)
C16 0.090(3) 0.060(3) 0.066(3) -0.007(2) 0.059(3) 0.002(2)
C16A 0.069(3) 0.052(3) 0.066(3) 0.004(2) 0.048(3) 0.007(2)
C17 0.105(4) 0.055(3) 0.096(4) -0.025(3) 0.070(4) -0.012(3)
C17A 0.081(3) 0.062(3) 0.060(3) 0.011(2) 0.052(3) 0.020(2)
C18 0.085(4) 0.067(3) 0.084(4) -0.012(3) 0.029(3) -0.007(3)
C18A 0.134(4) 0.069(3) 0.084(3) 0.013(2) 0.088(3) 0.021(3)
C19 0.077(5) 0.113(5) 0.144(6) -0.023(4) 0.037(5) -0.013(4)
C19A 0.196(6) 0.064(3) 0.124(5) 0.013(3) 0.132(5) 0.017(3)
C20 0.112(7) 0.124(7) 0.142(7) -0.025(5) 0.027(6) 0.005(5)
C20A 0.243(8) 0.088(4) 0.112(5) 0.040(4) 0.144(6) 0.053(5)
C21 0.090(6) 0.128(6) 0.191(8) -0.078(6) 0.079(6) -0.026(4)
C21A 0.152(6) 0.100(5) 0.080(4) 0.015(3) 0.081(4) 0.036(4)
C22 0.131(6) 0.084(4) 0.123(5) -0.039(3) 0.097(5) -0.030(4)
C22A 0.119(4) 0.077(3) 0.065(4) 0.021(3) 0.065(4) 0.040(3)
C23 0.142(6) 0.127(5) 0.175(7) -0.071(5) 0.136(6) -0.052(5)
C23A 0.101(4) 0.096(4) 0.066(4) 0.000(3) 0.045(3) 0.028(3)
C24 0.183(6) 0.091(4) 0.135(5) -0.010(4) 0.139(6) -0.016(4)
C24A 0.056(3) 0.086(3) 0.077(4) -0.016(3) 0.030(3) 0.002(2)
C25 0.125(4) 0.073(3) 0.089(4) -0.001(3) 0.085(4) 0.004(3)
C25A 0.067(3) 0.058(3) 0.060(3) 0.004(2) 0.039(3) 0.014(2)
N1 0.074(2) 0.076(2) 0.057(2) 0.0136(17) 0.041(2) 0.0156(19)
N1A 0.070(2) 0.066(2) 0.056(2) -0.0016(17) 0.046(2) -0.0046(18)
O1 0.109(3) 0.251(5) 0.144(3) 0.054(3) 0.101(3) 0.041(3)
O1A 0.088(2) 0.200(4) 0.049(2) 0.007(2) 0.0430(19) -0.022(2)
O2 0.155(3) 0.104(2) 0.104(3) 0.009(2) 0.105(3) -0.006(2)
O2A 0.0667(19) 0.146(3) 0.071(2) -0.0085(19) 0.0475(18) -0.0233(19)
O3 0.173(3) 0.094(2) 0.117(3) -0.027(2) 0.122(3) -0.030(2)
O3A 0.0639(18) 0.088(2) 0.0701(19) 0.0006(15) 0.0463(18) -0.0028(15)
O4 0.145(3) 0.090(2) 0.096(3) 0.0328(19) 0.089(3) 0.028(2)
O4A 0.0727(19) 0.081(2) 0.084(2) -0.0055(15) 0.0524(18) -0.0119(15)

loop_
_atom_type_symbol
_atom_type_description
_atom_type_scat_dispersion_real
_atom_type_scat_dispersion_imag
_atom_type_scat_source
C C 0.0033 0.0016 'International Tables Vol C Tables 4.2.6.8 and 6.1.1.4'
H H 0.0000 0.0000 'International Tables Vol C Tables 4.2.6.8 and 6.1.1.4'
N N 0.0061 0.0033 'International Tables Vol C Tables 4.2.6.8 and 6.1.1.4'
O O 0.0106 0.0060 'International Tables Vol C Tables 4.2.6.8 and 6.1.1.4'

loop_
_geom_angle_atom_site_label_1
_geom_angle_atom_site_label_2
_geom_angle_atom_site_label_3
_geom_angle
C16 C1 N1 111.1(3)
C16 C1 C8 108.1(3)
N1 C1 C8 110.2(4)
C16 C1 H1 109.1
N1 C1 H1 109.1
C8 C1 H1 109.1
N1A C1A C2A 111.5(4)
N1A C1A H1A1 109.3
C2A C1A H1A1 109.3
N1A C1A H1A2 109.3
C2A C1A H1A2 109.3
H1A1 C1A H1A2 108.0
N1 C2 C3 110.9(4)
N1 C2 H2A 109.5
C3 C2 H2A 109.5
N1 C2 H2B 109.5
C3 C2 H2B 109.5
H2A C2 H2B 108.1
O1A C2A C1A 111.1(4)
O1A C2A C3A 112.0(4)
C1A C2A C3A 110.9(3)
O1A C2A H7V 107.5
C1A C2A H7V 107.5
C3A C2A H7V 107.5
O1 C3 C2 110.5(5)
O1 C3 C4 111.3(5)
C2 C3 C4 111.8(4)
O1 C3 H3 107.7
C2 C3 H3 107.7
C4 C3 H3 107.7
O2A C3A C2A 111.4(4)
O2A C3A C7A 102.2(3)
C2A C3A C7A 114.0(3)
O2A C3A H3A 109.7
C2A C3A H3A 109.7
C7A C3A H3A 109.7
O2 C4 C3 112.4(5)
O2 C4 C8 99.3(4)
C3 C4 C8 117.0(4)
O2 C4 H4 109.2
C3 C4 H4 109.2
C8 C4 H4 109.2
O3A C4A O2A 107.6(3)
O3A C4A C5A 108.4(4)
O2A C4A C5A 110.4(4)
O3A C4A C6A 110.1(4)
O2A C4A C6A 108.5(4)
C5A C4A C6A 111.7(4)
O2 C5 O3 104.2(4)
O2 C5 C7 108.5(5)
O3 C5 C7 108.2(6)
O2 C5 C6 112.8(6)
O3 C5 C6 108.2(4)
C7 C5 C6 114.5(5)
C4A C5A H5A1 109.5
C4A C5A H5A2 109.5
H5A1 C5A H5A2 109.5
C4A C5A H5A3 109.5
H5A1 C5A H5A3 109.5
H5A2 C5A H5A3 109.5
C5 C6 H6A 109.5
C5 C6 H6B 109.5
H6A C6 H6B 109.5
C5 C6 H6C 109.5
H6A C6 H6C 109.5
H6B C6 H6C 109.5
C4A C6A H6A1 109.5
C4A C6A H6A2 109.5
H6A1 C6A H6A2 109.5
C4A C6A H6A3 109.5
H6A1 C6A H6A3 109.5
H6A2 C6A H6A3 109.5
C5 C7 H7A 109.5
C5 C7 H7B 109.5
H7A C7 H7B 109.5
C5 C7 H7C 109.5
H7A C7 H7C 109.5
H7B C7 H7C 109.5
O3A C7A C8A 108.1(3)
O3A C7A C3A 102.2(3)
C8A C7A C3A 116.1(3)
O3A C7A H8V 110.0
C8A C7A H8V 110.0
C3A C7A H8V 110.0
O3 C8 C4 106.2(4)
O3 C8 C1 107.9(4)
C4 C8 C1 114.4(4)
O3 C8 H8 109.4
C4 C8 H8 109.4
C1 C8 H8 109.4
N1A C8A C16A 112.1(3)
N1A C8A C7A 110.2(3)
C16A C8A C7A 107.2(3)
N1A C8A H8A 109.1
C16A C8A H8A 109.1
C7A C8A H8A 109.1
C10 C9 N1 111.5(3)
C10 C9 H9A 109.3
N1 C9 H9A 109.3
C10 C9 H9B 109.3
N1 C9 H9B 109.3
H9A C9 H9B 108.0
N1A C9A C10A 114.1(3)
N1A C9A H9A1 108.7
C10A C9A H9A1 108.7
N1A C9A H9A2 108.7
C10A C9A H9A2 108.7
H9A1 C9A H9A2 107.6
C11 C10 C15 119.2(5)
C11 C10 C9 119.5(5)
C15 C10 C9 121.4(4)
C15A C10A C11A 117.4(4)
C15A C10A C9A 120.5(4)
C11A C10A C9A 122.0(4)
C10 C11 C12 119.4(5)
C10 C11 H11 120.3
C12 C11 H11 120.3
C10A C11A C12A 121.4(5)
C10A C11A H11A 119.3
C12A C11A H11A 119.3
C11 C12 C13 120.9(5)
C11 C12 H12 119.5
C13 C12 H12 119.5
C13A C12A C11A 119.9(6)
C13A C12A H12A 120.1
C11A C12A H12A 120.1
C14 C13 C12 119.0(5)
C14 C13 H13 120.5
C12 C13 H13 120.5
C12A C13A C14A 120.5(5)
C12A C13A H13A 119.8
C14A C13A H13A 119.8
C13 C14 C15 121.0(5)
C13 C14 H14 119.5
C15 C14 H14 119.5
C13A C14A C15A 119.7(5)
C13A C14A H14A 120.2
C15A C14A H14A 120.2
C10 C15 C14 120.5(5)
C10 C15 H15 119.8
C14 C15 H15 119.8
C10A C15A C14A 121.0(5)
C10A C15A H15A 119.5
C14A C15A H15A 119.5
C25 C16 C17 117.8(4)
C25 C16 C1 119.9(4)
C17 C16 C1 122.3(4)
C25A C16A C17A 117.1(4)
C25A C16A C8A 118.5(3)
C17A C16A C8A 124.2(4)
C22 C17 C18 116.6(6)
C22 C17 C16 120.8(5)
C18 C17 C16 122.6(5)
C22A C17A C18A 117.4(4)
C22A C17A C16A 120.7(4)
C18A C17A C16A 121.8(4)
C19 C18 C17 122.5(6)
C19 C18 H18 118.8
C17 C18 H18 118.8
C19A C18A C17A 122.3(5)
C19A C18A H18A 118.8
C17A C18A H18A 118.8
C18 C19 C20 120.4(8)
C18 C19 H19 119.8
C20 C19 H19 119.8
C18A C19A C20A 117.7(6)
C18A C19A H19A 121.2
C20A C19A H19A 121.2
C21 C20 C19 121.4(9)
C21 C20 H20 119.3
C19 C20 H20 119.3
C21A C20A C19A 122.1(5)
C21A C20A H20A 119.0
C19A C20A H20A 119.0
C20 C21 C22 119.1(8)
C20 C21 H21 120.4
C22 C21 H21 120.4
C20A C21A C22A 120.1(6)
C20A C21A H21A 119.9
C22A C21A H21A 119.9
C17 C22 C23 118.3(6)
C17 C22 C21 120.0(7)
C23 C22 C21 121.7(7)
C21A C22A C17A 120.3(6)
C21A C22A C23A 121.3(6)
C17A C22A C23A 118.3(4)
C24 C23 C22 122.0(6)
C24 C23 H23 119.0
C22 C23 H23 119.0
C24A C23A C22A 121.5(5)
C24A C23A H23A 119.3
C22A C23A H23A 119.3
C23 C24 C25 119.6(6)
C23 C24 H24 120.2
C25 C24 H24 120.2
C23A C24A C25A 119.7(5)
C23A C24A H24A 120.1
C25A C24A H24A 120.1
O4 C25 C16 121.0(5)
O4 C25 C24 117.6(5)
C16 C25 C24 121.4(5)
O4A C25A C16A 121.4(4)
O4A C25A C24A 116.0(4)
C16A C25A C24A 122.5(4)
C2 N1 C1 110.0(3)
C2 N1 C9 110.0(4)
C1 N1 C9 108.4(3)
C1A N1A C9A 109.0(3)
C1A N1A C8A 108.8(3)
C9A N1A C8A 109.9(3)
C3 O1 H1B 109.5
C2A O1A H1A 109.5
C5 O2 C4 107.9(4)
C4A O2A C3A 104.9(3)
C8 O3 C5 108.0(4)
C4A O3A C7A 108.7(3)
C25 O4 H4O 109.5
C25A O4A H4A 109.5

loop_
_geom_bond_atom_site_label_1
_geom_bond_atom_site_label_2
_geom_bond_distance
C1 C16 1.491(6)
C1 N1 1.500(5)
C1 C8 1.563(6)
C1 H1 0.9800
C1A N1A 1.470(5)
C1A C2A 1.491(6)
C1A H1A1 0.9700
C1A H1A2 0.9700
C2 N1 1.463(5)
C2 C3 1.485(7)
C2 H2A 0.9700
C2 H2B 0.9700
C2A O1A 1.405(4)
C2A C3A 1.521(6)
C2A H7V 0.9800
C3 O1 1.424(6)
C3 C4 1.497(7)
C3 H3 0.9800
C3A O2A 1.443(5)
C3A C7A 1.522(5)
C3A H3A 0.9800
C4 O2 1.450(6)
C4 C8 1.515(7)
C4 H4 0.9800
C4A O3A 1.410(5)
C4A O2A 1.425(5)
C4A C5A 1.512(7)
C4A C6A 1.527(7)
C5 O2 1.428(6)
C5 O3 1.458(6)
C5 C7 1.490(9)
C5 C6 1.517(8)
C5A H5A1 0.9600
C5A H5A2 0.9600
C5A H5A3 0.9600
C6 H6A 0.9600
C6 H6B 0.9600
C6 H6C 0.9600
C6A H6A1 0.9600
C6A H6A2 0.9600
C6A H6A3 0.9600
C7 H7A 0.9600
C7 H7B 0.9600
C7 H7C 0.9600
C7A O3A 1.446(4)
C7A C8A 1.521(5)
C7A H8V 0.9800
C8 O3 1.425(6)
C8 H8 0.9800
C8A N1A 1.487(4)
C8A C16A 1.519(5)
C8A H8A 0.9800
C9 C10 1.500(6)
C9 N1 1.502(5)
C9 H9A 0.9700
C9 H9B 0.9700
C9A N1A 1.483(5)
C9A C10A 1.506(5)
C9A H9A1 0.9700
C9A H9A2 0.9700
C10 C11 1.376(6)
C10 C15 1.379(6)
C10A C15A 1.360(6)
C10A C11A 1.370(6)
C11 C12 1.382(6)
C11 H11 0.9300
C11A C12A 1.384(7)
C11A H11A 0.9300
C12 C13 1.400(7)
C12 H12 0.9300
C12A C13A 1.333(8)
C12A H12A 0.9300
C13 C14 1.332(7)
C13 H13 0.9300
C13A C14A 1.351(7)
C13A H13A 0.9300
C14 C15 1.393(6)
C14 H14 0.9300
C14A C15A 1.392(6)
C14A H14A 0.9300
C15 H15 0.9300
C15A H15A 0.9300
C16 C25 1.375(6)
C16 C17 1.453(6)
C16A C25A 1.391(5)
C16A C17A 1.423(5)
C17 C22 1.400(7)
C17 C18 1.417(6)
C17A C22A 1.406(6)
C17A C18A 1.412(6)
C18 C19 1.342(7)
C18 H18 0.9300
C18A C19A 1.386(6)
C18A H18A 0.9300
C19 C20 1.384(12)
C19 H19 0.9300
C19A C20A 1.396(8)
C19A H19A 0.9300
C20 C21 1.339(11)
C20 H20 0.9300
C20A C21A 1.359(8)
C20A H20A 0.9300
C21 C22 1.452(9)
C21 H21 0.9300
C21A C22A 1.397(7)
C21A H21A 0.9300
C22 C23 1.411(9)
C22A C23A 1.422(7)
C23 C24 1.359(8)
C23 H23 0.9300
C23A C24A 1.340(6)
C23A H23A 0.9300
C24 C25 1.425(7)
C24 H24 0.9300
C24A C25A 1.395(5)
C24A H24A 0.9300
C25 O4 1.356(5)
C25A O4A 1.364(5)
O1 H1B 0.8200
O1A H1A 0.8200
O4 H4O 0.8200
O4A H4A 0.8200

loop_
_geom_hbond_atom_site_label_D
_geom_hbond_atom_site_label_H
_geom_hbond_atom_site_label_A
_geom_hbond_distance_DH
_geom_hbond_distance_HA
_geom_hbond_distance_DA
_geom_hbond_angle_DHA
_geom_hbond_site_symmetry_A
C3 H3 O2A 0.98 2.63 3.430(6) 138.5 2_666
C8 H8 O4 0.98 2.65 3.181(5) 114.6 .
O1 H1B O1A 0.82 2.22 2.695(5) 116.9 2_666
O4 H4O N1 0.82 1.96 2.680(5) 146.6 .
O4A H4A N1A 0.82 1.93 2.657(4) 147.9 .

loop_
_geom_torsion_atom_site_label_1
_geom_torsion_atom_site_label_2
_geom_torsion_atom_site_label_3
_geom_torsion_atom_site_label_4
_geom_torsion
N1A C1A C2A O1A 176.7(3)
N1A C1A C2A C3A -58.0(4)
N1 C2 C3 O1 178.5(4)
N1 C2 C3 C4 -56.9(5)
O1A C2A C3A O2A 51.4(5)
C1A C2A C3A O2A -73.4(4)
O1A C2A C3A C7A 166.4(4)
C1A C2A C3A C7A 41.6(5)
O1 C3 C4 O2 50.7(6)
C2 C3 C4 O2 -73.5(5)
O1 C3 C4 C8 164.6(4)
C2 C3 C4 C8 40.4(6)
O2A C3A C7A O3A -34.1(4)
C2A C3A C7A O3A -154.4(3)
O2A C3A C7A C8A 83.3(4)
C2A C3A C7A C8A -37.0(5)
O2 C4 C8 O3 -31.5(5)
C3 C4 C8 O3 -152.6(4)
O2 C4 C8 C1 87.4(5)
C3 C4 C8 C1 -33.7(6)
C16 C1 C8 O3 -78.9(4)
N1 C1 C8 O3 159.4(3)
C16 C1 C8 C4 163.1(4)
N1 C1 C8 C4 41.5(5)
O3A C7A C8A N1A 159.5(3)
C3A C7A C8A N1A 45.4(4)
O3A C7A C8A C16A -78.2(4)
C3A C7A C8A C16A 167.7(3)
N1 C9 C10 C11 77.5(5)
N1 C9 C10 C15 -102.1(5)
N1A C9A C10A C15A -128.0(4)
N1A C9A C10A C11A 56.5(6)
C15 C10 C11 C12 1.3(7)
C9 C10 C11 C12 -178.4(4)
C15A C10A C11A C12A 3.2(9)
C9A C10A C11A C12A 179.0(5)
C10 C11 C12 C13 0.0(8)
C10A C11A C12A C13A -4.9(11)
C11 C12 C13 C14 -1.1(8)
C11A C12A C13A C14A 2.8(11)
C12 C13 C14 C15 0.9(8)
C12A C13A C14A C15A 0.6(10)
C11 C10 C15 C14 -1.5(6)
C9 C10 C15 C14 178.1(4)
C13 C14 C15 C10 0.4(7)
C11A C10A C15A C14A 0.3(8)
C9A C10A C15A C14A -175.5(4)
C13A C14A C15A C10A -2.2(9)
N1 C1 C16 C25 47.7(5)
C8 C1 C16 C25 -73.3(5)
N1 C1 C16 C17 -134.4(4)
C8 C1 C16 C17 104.6(4)
N1A C8A C16A C25A 45.3(4)
C7A C8A C16A C25A -75.7(4)
N1A C8A C16A C17A -140.2(3)
C7A C8A C16A C17A 98.8(4)
C25 C16 C17 C22 1.0(6)
C1 C16 C17 C22 -176.8(4)
C25 C16 C17 C18 -179.6(4)
C1 C16 C17 C18 2.5(6)
C25A C16A C17A C22A 3.6(5)
C8A C16A C17A C22A -171.0(3)
C25A C16A C17A C18A -179.0(4)
C8A C16A C17A C18A 6.5(6)
C22 C17 C18 C19 -1.6(7)
C16 C17 C18 C19 179.1(5)
C22A C17A C18A C19A 0.3(6)
C16A C17A C18A C19A -177.2(4)
C17 C18 C19 C20 1.8(10)
C17A C18A C19A C20A 0.8(7)
C18 C19 C20 C21 -1.7(12)
C18A C19A C20A C21A -2.4(8)
C19 C20 C21 C22 1.4(12)
C19A C20A C21A C22A 2.8(9)
C18 C17 C22 C23 -179.5(4)
C16 C17 C22 C23 -0.1(7)
C18 C17 C22 C21 1.3(7)
C16 C17 C22 C21 -179.4(4)
C20 C21 C22 C17 -1.2(9)
C20 C21 C22 C23 179.6(6)
C20A C21A C22A C17A -1.6(7)
C20A C21A C22A C23A 178.1(5)
C18A C17A C22A C21A 0.0(6)
C16A C17A C22A C21A 177.6(4)
C18A C17A C22A C23A -179.7(4)
C16A C17A C22A C23A -2.1(6)
C17 C22 C23 C24 -1.8(8)
C21 C22 C23 C24 177.4(5)
C21A C22A C23A C24A 179.7(4)
C17A C22A C23A C24A -0.6(7)
C22 C23 C24 C25 2.8(8)
C22A C23A C24A C25A 1.7(7)
C17 C16 C25 O4 177.3(4)
C1 C16 C25 O4 -4.7(6)
C17 C16 C25 C24 -0.1(6)
C1 C16 C25 C24 177.9(4)
C23 C24 C25 O4 -179.3(5)
C23 C24 C25 C16 -1.8(7)
C17A C16A C25A O4A 179.3(3)
C8A C16A C25A O4A -5.8(5)
C17A C16A C25A C24A -2.5(5)
C8A C16A C25A C24A 172.4(3)
C23A C24A C25A O4A 178.2(4)
C23A C24A C25A C16A -0.1(6)
C3 C2 N1 C1 67.6(5)
C3 C2 N1 C9 -173.0(4)
C16 C1 N1 C2 -178.1(3)
C8 C1 N1 C2 -58.3(4)
C16 C1 N1 C9 61.5(4)
C8 C1 N1 C9 -178.7(3)
C10 C9 N1 C2 77.4(4)
C10 C9 N1 C1 -162.3(4)
C2A C1A N1A C9A -172.3(3)
C2A C1A N1A C8A 67.9(4)
C10A C9A N1A C1A 70.7(4)
C10A C9A N1A C8A -170.3(3)
C16A C8A N1A C1A -178.6(3)
C7A C8A N1A C1A -59.2(4)
C16A C8A N1A C9A 62.2(4)
C7A C8A N1A C9A -178.5(3)
O3 C5 O2 C4 -30.8(5)
C7 C5 O2 C4 -145.9(5)
C6 C5 O2 C4 86.3(5)
C3 C4 O2 C5 162.6(5)
C8 C4 O2 C5 38.2(5)
O3A C4A O2A C3A -26.5(5)
C5A C4A O2A C3A 91.7(4)
C6A C4A O2A C3A -145.6(4)
C2A C3A O2A C4A 159.3(4)
C7A C3A O2A C4A 37.2(4)
C4 C8 O3 C5 14.5(5)
C1 C8 O3 C5 -108.6(4)
O2 C5 O3 C8 9.1(5)
C7 C5 O3 C8 124.4(5)
C6 C5 O3 C8 -111.1(6)
O2A C4A O3A C7A 3.8(5)
C5A C4A O3A C7A -115.7(4)
C6A C4A O3A C7A 121.9(4)
C8A C7A O3A C4A -104.1(4)
C3A C7A O3A C4A 18.9(4)

loop_
_platon_squeeze_void_nr
_platon_squeeze_void_average_x
_platon_squeeze_void_average_y
_platon_squeeze_void_average_z
_platon_squeeze_void_volume
_platon_squeeze_void_count_electrons
_platon_squeeze_void_content
1 0.000 0.052 0.000 195 28 ' '
2 0.500 0.009 1.000 195 28 ' '
3 0.500 0.092 0.500 23 3 ' '
4 0.000 0.592 0.500 23 3 ' '
